data_7038935
loop_
_publ_author_name
'Martyanov, K. A.'
'Cherkasov, V. K.'
'Abakumov, G. A.'
'Samsonov, M. A.'
'Khrizanforova, V. V.'
'Budnikova, Y. H.'
'Kuropatov, V. A.'

_publ_section_title
;
 New sterically-hindered o-quinones annelated with metal-dithiolates:
 regiospecificity in oxidative addition reactions of a bifacial ligand to
 the Pd and Pt complexes.
;
_journal_issue 17
_journal_name_full 'Dalton transactions (Cambridge, England : 2003)'
_journal_page_first 7400
_journal_page_last 7405
_journal_paper_doi 10.1039/c6dt00769d
_journal_volume 45
_journal_year 2016
_chemical_formula_sum 'C50 H48 O2 P2 Pt S2'
_chemical_formula_weight 1002.03
_space_group_crystal_system monoclinic
_space_group_IT_number 14
_space_group_name_Hall '-P 2ybc'
_space_group_name_H-M_alt 'P 1 21/c 1'
_symmetry_space_group_name_Hall '-P 2ybc'
_symmetry_space_group_name_H-M 'P 1 21/c 1'
_atom_sites_solution_hydrogens geom
_atom_sites_solution_primary dual
_atom_sites_solution_secondary difmap
_audit_creation_method SHELXL-2014/7
_audit_update_record
;
2016-03-11 deposited with the CCDC.
2016-03-11 downloaded from the CCDC.
;
_cell_angle_alpha 90
_cell_angle_beta 98.0410(10)
_cell_angle_gamma 90
_cell_formula_units_Z 4
_cell_length_a 9.82880(10)
_cell_length_b 27.6805(3)
_cell_length_c 16.0758(2)
_cell_measurement_reflns_used 27437
_cell_measurement_temperature 100(2)
_cell_measurement_theta_max 32.4679
_cell_measurement_theta_min 3.0361
_cell_volume 4330.68(8)
_computing_cell_refinement 'CrysAlisPro, Agilent Technologies'
_computing_data_collection 'CrysAlisPro, Agilent Technologies'
_computing_data_reduction 'CrysAlisPro, Agilent Technologies'
_computing_molecular_graphics 'SHELXTL (Sheldrick, 2000)'
_computing_publication_material 'SHELXTL (Sheldrick, 2000)'
_computing_structure_refinement 'SHELXL-2014/7 (Sheldrick, 2014)'
_computing_structure_solution 'SHELXT-2014/4 (Sheldrick, 2014)'
_diffrn_ambient_temperature 100(2)
_diffrn_measured_fraction_theta_full 0.995
_diffrn_measured_fraction_theta_max 0.996
_diffrn_measurement_device_type 'Xcalibur, EOS (CCD)'
_diffrn_measurement_method '\w scans'
_diffrn_radiation_type MoK\a
_diffrn_radiation_wavelength 0.71073
_diffrn_reflns_av_R_equivalents 0.0394
_diffrn_reflns_av_unetI/netI 0.0206
_diffrn_reflns_Laue_measured_fraction_full 0.995
_diffrn_reflns_Laue_measured_fraction_max 0.996
_diffrn_reflns_limit_h_max 12
_diffrn_reflns_limit_h_min -12
_diffrn_reflns_limit_k_max 34
_diffrn_reflns_limit_k_min -34
_diffrn_reflns_limit_l_max 19
_diffrn_reflns_limit_l_min -19
_diffrn_reflns_number 65836
_diffrn_reflns_point_group_measured_fraction_full 0.995
_diffrn_reflns_point_group_measured_fraction_max 0.996
_diffrn_reflns_theta_full 25.242
_diffrn_reflns_theta_max 25.999
_diffrn_reflns_theta_min 3.042
_diffrn_source 'fine focus sealed tube'
_exptl_absorpt_coefficient_mu 3.450
_exptl_absorpt_correction_T_max 1.00000
_exptl_absorpt_correction_T_min 0.46320
_exptl_absorpt_correction_type multi-scan
_exptl_absorpt_process_details
;
CrysAlisPro, Agilent Technologies, Version 1.171.35.19.
Empirical absorption correction using spherical harmonics,
implemented in SCALE3 ABSPACK scaling algorithm.
;
_exptl_crystal_colour black
_exptl_crystal_density_diffrn 1.537
_exptl_crystal_description plate
_exptl_crystal_F_000 2016
_exptl_crystal_size_max 0.250
_exptl_crystal_size_mid 0.200
_exptl_crystal_size_min 0.100
_refine_diff_density_max 1.104
_refine_diff_density_min -1.152
_refine_diff_density_rms 0.076
_refine_ls_extinction_method none
_refine_ls_goodness_of_fit_ref 1.121
_refine_ls_hydrogen_treatment constr
_refine_ls_matrix_type full
_refine_ls_number_parameters 520
_refine_ls_number_reflns 8476
_refine_ls_number_restraints 0
_refine_ls_restrained_S_all 1.121
_refine_ls_R_factor_all 0.0263
_refine_ls_R_factor_gt 0.0233
_refine_ls_shift/su_max 0.001
_refine_ls_shift/su_mean 0.000
_refine_ls_structure_factor_coef Fsqd
_refine_ls_weighting_details 'w=1/[\s^2^(Fo^2^)+(0.0197P)^2^+5.1419P] where P=(Fo^2^+2Fc^2^)/3'
_refine_ls_weighting_scheme calc
_refine_ls_wR_factor_gt 0.0510
_refine_ls_wR_factor_ref 0.0519
_reflns_Friedel_coverage 0.000
_reflns_number_gt 7896
_reflns_number_total 8476
_reflns_threshold_expression 'I > 2\s(I)'
_cod_data_source_file c6dt00769d2.cif
_cod_data_source_block ptss
_cod_depositor_comments 'Adding full bibliography for 7038933--7038935.cif.'
_cod_database_code 7038935
_shelx_shelxl_version_number 2014/7
_shelx_space_group_comment
;
The symmetry employed for this shelxl refinement is uniquely defined
by the following loop, which should always be used as a source of
symmetry information in preference to the above space-group names.
They are only intended as comments.
;
_shelx_estimated_absorpt_t_min 0.479
_shelx_estimated_absorpt_t_max 0.724

loop_
_space_group_symop_operation_xyz
'x, y, z'
'-x, y+1/2, -z+1/2'
'-x, -y, -z'
'x, -y-1/2, z-1/2'

loop_
_atom_site_label
_atom_site_type_symbol
_atom_site_fract_x
_atom_site_fract_y
_atom_site_fract_z
_atom_site_U_iso_or_equiv
_atom_site_adp_type
_atom_site_occupancy
_atom_site_site_symmetry_order
_atom_site_calc_flag
_atom_site_refinement_flags_posn
_atom_site_refinement_flags_adp
Pt1 Pt 0.40954(2) 0.42269(2) 0.74154(2) 0.01568(4) Uani 1 1 d . .
S1 S 0.57259(7) 0.46085(2) 0.83502(4) 0.02070(14) Uani 1 1 d . .
S2 S 0.31627(8) 0.49823(3) 0.71592(5) 0.02921(17) Uani 1 1 d . .
P1 P 0.23970(7) 0.39554(2) 0.63729(4) 0.01629(14) Uani 1 1 d . .
P2 P 0.52069(7) 0.34996(2) 0.77103(4) 0.01602(14) Uani 1 1 d . .
O1 O 0.6950(2) 0.63298(8) 0.86866(17) 0.0417(6) Uani 1 1 d . .
O2 O 0.4344(3) 0.66308(9) 0.8482(2) 0.0656(9) Uani 1 1 d . .
C1 C 0.5326(3) 0.52260(9) 0.83757(17) 0.0179(5) Uani 1 1 d . .
C2 C 0.4086(3) 0.54103(10) 0.77991(17) 0.0192(6) Uani 1 1 d . .
C3 C 0.3621(3) 0.58826(10) 0.77965(17) 0.0203(6) Uani 1 1 d . .
C4 C 0.4577(3) 0.62135(10) 0.8278(2) 0.0294(7) Uani 1 1 d . .
C5 C 0.6000(3) 0.60386(11) 0.86415(19) 0.0263(6) Uani 1 1 d . .
C6 C 0.6174(3) 0.55310(10) 0.88968(18) 0.0209(6) Uani 1 1 d . .
C7 C 0.2225(3) 0.60631(10) 0.73295(18) 0.0247(6) Uani 1 1 d . .
C8 C 0.1040(3) 0.57949(13) 0.7658(2) 0.0401(8) Uani 1 1 d . .
H8A H 0.1092 0.5450 0.7529 0.060 Uiso 1 1 calc R U
H8B H 0.0161 0.5925 0.7388 0.060 Uiso 1 1 calc R U
H8C H 0.1110 0.5839 0.8268 0.060 Uiso 1 1 calc R U
C9 C 0.2167(4) 0.60044(14) 0.6378(2) 0.0397(8) Uani 1 1 d . .
H9A H 0.2159 0.5660 0.6237 0.060 Uiso 1 1 calc R U
H9B H 0.2975 0.6158 0.6196 0.060 Uiso 1 1 calc R U
H9C H 0.1331 0.6158 0.6093 0.060 Uiso 1 1 calc R U
C10 C 0.1957(4) 0.66058(12) 0.7462(3) 0.0470(10) Uani 1 1 d . .
H10A H 0.1069 0.6696 0.7145 0.071 Uiso 1 1 calc R U
H10B H 0.2688 0.6797 0.7265 0.071 Uiso 1 1 calc R U
H10C H 0.1944 0.6668 0.8061 0.071 Uiso 1 1 calc R U
C11 C 0.7372(3) 0.54111(10) 0.95913(18) 0.0239(6) Uani 1 1 d . .
C12 C 0.7204(3) 0.49350(12) 1.0057(2) 0.0334(7) Uani 1 1 d . .
H12A H 0.7386 0.4663 0.9699 0.050 Uiso 1 1 calc R U
H12B H 0.6264 0.4911 1.0191 0.050 Uiso 1 1 calc R U
H12C H 0.7855 0.4927 1.0577 0.050 Uiso 1 1 calc R U
C13 C 0.7443(3) 0.58059(12) 1.0279(2) 0.0332(7) Uani 1 1 d . .
H13A H 0.7579 0.6122 1.0029 0.050 Uiso 1 1 calc R U
H13B H 0.8213 0.5737 1.0720 0.050 Uiso 1 1 calc R U
H13C H 0.6583 0.5808 1.0522 0.050 Uiso 1 1 calc R U
C14 C 0.8729(3) 0.54069(13) 0.9215(2) 0.0367(8) Uani 1 1 d . .
H14A H 0.8726 0.5136 0.8823 0.055 Uiso 1 1 calc R U
H14B H 0.9502 0.5372 0.9667 0.055 Uiso 1 1 calc R U
H14C H 0.8823 0.5711 0.8915 0.055 Uiso 1 1 calc R U
C15 C 0.0790(3) 0.42852(9) 0.64099(18) 0.0194(6) Uani 1 1 d . .
C16 C 0.0339(3) 0.43294(10) 0.71903(19) 0.0236(6) Uani 1 1 d . .
H16A H 0.0895 0.4209 0.7678 0.028 Uiso 1 1 calc R U
C17 C -0.0913(3) 0.45470(11) 0.7266(2) 0.0298(7) Uani 1 1 d . .
H17A H -0.1221 0.4567 0.7799 0.036 Uiso 1 1 calc R U
C18 C -0.1704(3) 0.47335(11) 0.6566(2) 0.0331(8) Uani 1 1 d . .
H18A H -0.2559 0.4883 0.6615 0.040 Uiso 1 1 calc R U
C19 C -0.1253(3) 0.47025(11) 0.5788(2) 0.0313(7) Uani 1 1 d . .
H19A H -0.1791 0.4838 0.5308 0.038 Uiso 1 1 calc R U
C20 C -0.0016(3) 0.44733(10) 0.57063(19) 0.0227(6) Uani 1 1 d . .
H20A H 0.0276 0.4446 0.5169 0.027 Uiso 1 1 calc R U
C21 C 0.2880(3) 0.40626(10) 0.53333(17) 0.0189(6) Uani 1 1 d . .
C22 C 0.2129(3) 0.38624(10) 0.46122(18) 0.0236(6) Uani 1 1 d . .
H22A H 0.1328 0.3678 0.4659 0.028 Uiso 1 1 calc R U
C23 C 0.2541(3) 0.39312(11) 0.38305(19) 0.0288(7) Uani 1 1 d . .
H23A H 0.2024 0.3794 0.3344 0.035 Uiso 1 1 calc R U
C24 C 0.3707(3) 0.42000(11) 0.3758(2) 0.0315(7) Uani 1 1 d . .
H24A H 0.3994 0.4244 0.3223 0.038 Uiso 1 1 calc R U
C25 C 0.4456(3) 0.44042(11) 0.4462(2) 0.0281(7) Uani 1 1 d . .
H25A H 0.5250 0.4591 0.4409 0.034 Uiso 1 1 calc R U
C26 C 0.4047(3) 0.43370(10) 0.52486(19) 0.0231(6) Uani 1 1 d . .
H26A H 0.4564 0.4478 0.5731 0.028 Uiso 1 1 calc R U
C27 C 0.1835(3) 0.33244(10) 0.63274(17) 0.0199(6) Uani 1 1 d . .
C28 C 0.2685(3) 0.29760(10) 0.60468(19) 0.0248(6) Uani 1 1 d . .
H28A H 0.3484 0.3073 0.5820 0.030 Uiso 1 1 calc R U
C29 C 0.2377(3) 0.24873(11) 0.6094(2) 0.0308(7) Uani 1 1 d . .
H29A H 0.2973 0.2252 0.5910 0.037 Uiso 1 1 calc R U
C30 C 0.1206(3) 0.23438(11) 0.6409(2) 0.0331(7) Uani 1 1 d . .
H30A H 0.1006 0.2010 0.6455 0.040 Uiso 1 1 calc R U
C31 C 0.0322(3) 0.26873(11) 0.6659(2) 0.0332(7) Uani 1 1 d . .
H31A H -0.0502 0.2588 0.6857 0.040 Uiso 1 1 calc R U
C32 C 0.0634(3) 0.31775(10) 0.6622(2) 0.0262(6) Uani 1 1 d . .
H32A H 0.0027 0.3411 0.6797 0.031 Uiso 1 1 calc R U
C33 C 0.6719(3) 0.35345(9) 0.85216(17) 0.0194(6) Uani 1 1 d . .
C34 C 0.8049(3) 0.35451(11) 0.8328(2) 0.0263(6) Uani 1 1 d . .
H34A H 0.8203 0.3528 0.7759 0.032 Uiso 1 1 calc R U
C35 C 0.9158(3) 0.35807(12) 0.8965(2) 0.0345(8) Uani 1 1 d . .
H35A H 1.0066 0.3591 0.8826 0.041 Uiso 1 1 calc R U
C36 C 0.8955(4) 0.36007(11) 0.9793(2) 0.0360(8) Uani 1 1 d . .
H36A H 0.9718 0.3621 1.0226 0.043 Uiso 1 1 calc R U
C37 C 0.7630(4) 0.35914(12) 0.9992(2) 0.0365(8) Uani 1 1 d . .
H37A H 0.7485 0.3605 1.0564 0.044 Uiso 1 1 calc R U
C38 C 0.6512(3) 0.35619(11) 0.93638(19) 0.0287(7) Uani 1 1 d . .
H38A H 0.5606 0.3560 0.9505 0.034 Uiso 1 1 calc R U
C39 C 0.4240(3) 0.30274(10) 0.81545(17) 0.0198(6) Uani 1 1 d . .
C40 C 0.4849(3) 0.25821(10) 0.8386(2) 0.0269(7) Uani 1 1 d . .
H40A H 0.5762 0.2518 0.8286 0.032 Uiso 1 1 calc R U
C41 C 0.4121(3) 0.22348(11) 0.8761(2) 0.0326(7) Uani 1 1 d . .
H41A H 0.4524 0.1929 0.8904 0.039 Uiso 1 1 calc R U
C42 C 0.2808(4) 0.23345(12) 0.8927(2) 0.0367(8) Uani 1 1 d . .
H42A H 0.2309 0.2095 0.9182 0.044 Uiso 1 1 calc R U
C43 C 0.2213(3) 0.27798(12) 0.8726(2) 0.0343(8) Uani 1 1 d . .
H43A H 0.1319 0.2849 0.8854 0.041 Uiso 1 1 calc R U
C44 C 0.2929(3) 0.31264(10) 0.83355(18) 0.0235(6) Uani 1 1 d . .
H44A H 0.2519 0.3432 0.8192 0.028 Uiso 1 1 calc R U
C45 C 0.5927(3) 0.32665(10) 0.68006(17) 0.0193(6) Uani 1 1 d . .
C46 C 0.5936(3) 0.27818(10) 0.65635(19) 0.0249(6) Uani 1 1 d . .
H46A H 0.5547 0.2543 0.6884 0.030 Uiso 1 1 calc R U
C47 C 0.6517(3) 0.26487(12) 0.5854(2) 0.0316(7) Uani 1 1 d . .
H47A H 0.6502 0.2320 0.5685 0.038 Uiso 1 1 calc R U
C48 C 0.7116(3) 0.29913(12) 0.5394(2) 0.0313(7) Uani 1 1 d . .
H48A H 0.7521 0.2897 0.4916 0.038 Uiso 1 1 calc R U
C49 C 0.7124(3) 0.34715(12) 0.56307(19) 0.0288(7) Uani 1 1 d . .
H49A H 0.7543 0.3707 0.5319 0.035 Uiso 1 1 calc R U
C50 C 0.6518(3) 0.36108(10) 0.63271(18) 0.0225(6) Uani 1 1 d . .
H50A H 0.6508 0.3942 0.6480 0.027 Uiso 1 1 calc R U

loop_
_atom_site_aniso_label
_atom_site_aniso_U_11
_atom_site_aniso_U_22
_atom_site_aniso_U_33
_atom_site_aniso_U_23
_atom_site_aniso_U_13
_atom_site_aniso_U_12
Pt1 0.01852(6) 0.01296(5) 0.01539(6) -0.00096(4) 0.00178(4) -0.00070(4)
S1 0.0207(3) 0.0168(3) 0.0233(4) -0.0041(3) -0.0015(3) -0.0005(3)
S2 0.0325(4) 0.0145(3) 0.0359(4) -0.0056(3) -0.0120(3) 0.0030(3)
P1 0.0177(3) 0.0143(3) 0.0167(3) -0.0010(3) 0.0017(3) -0.0001(3)
P2 0.0190(3) 0.0137(3) 0.0153(3) 0.0004(3) 0.0022(3) -0.0005(3)
O1 0.0414(14) 0.0265(12) 0.0551(17) 0.0016(11) -0.0013(12) -0.0145(10)
O2 0.0547(17) 0.0276(14) 0.107(3) -0.0220(15) -0.0150(17) 0.0051(12)
C1 0.0232(14) 0.0155(13) 0.0166(14) 0.0001(10) 0.0085(11) -0.0016(10)
C2 0.0249(14) 0.0203(13) 0.0136(13) -0.0011(11) 0.0068(11) -0.0031(11)
C3 0.0278(15) 0.0179(13) 0.0162(14) 0.0005(11) 0.0071(11) -0.0018(11)
C4 0.0338(17) 0.0175(14) 0.0375(19) -0.0030(13) 0.0073(14) -0.0015(12)
C5 0.0331(17) 0.0235(15) 0.0226(16) -0.0053(12) 0.0052(13) -0.0061(13)
C6 0.0253(15) 0.0195(14) 0.0190(14) -0.0037(11) 0.0066(12) -0.0043(11)
C7 0.0338(16) 0.0198(14) 0.0203(15) 0.0000(11) 0.0032(12) 0.0043(12)
C8 0.0281(17) 0.049(2) 0.044(2) 0.0116(17) 0.0072(15) 0.0087(15)
C9 0.046(2) 0.051(2) 0.0211(17) 0.0027(15) 0.0001(15) 0.0100(17)
C10 0.055(2) 0.0314(19) 0.049(2) -0.0064(16) -0.0150(19) 0.0156(17)
C11 0.0241(15) 0.0255(15) 0.0216(15) -0.0072(12) 0.0019(12) -0.0039(12)
C12 0.0336(18) 0.0359(18) 0.0271(17) 0.0025(14) -0.0082(14) -0.0040(14)
C13 0.0371(18) 0.0352(18) 0.0257(17) -0.0104(14) -0.0011(14) -0.0018(14)
C14 0.0272(17) 0.049(2) 0.0342(19) -0.0122(16) 0.0058(14) -0.0047(15)
C15 0.0191(13) 0.0135(13) 0.0258(15) -0.0031(11) 0.0038(11) -0.0016(10)
C16 0.0248(15) 0.0215(14) 0.0245(16) -0.0046(12) 0.0035(12) 0.0002(11)
C17 0.0321(17) 0.0241(15) 0.0360(19) -0.0110(13) 0.0146(14) -0.0040(13)
C18 0.0245(16) 0.0189(15) 0.059(2) 0.0012(14) 0.0160(15) 0.0039(12)
C19 0.0241(16) 0.0233(15) 0.046(2) 0.0081(14) 0.0030(14) 0.0036(12)
C20 0.0225(14) 0.0179(14) 0.0279(16) 0.0015(11) 0.0049(12) 0.0008(11)
C21 0.0217(14) 0.0165(13) 0.0188(14) 0.0010(11) 0.0034(11) 0.0053(10)
C22 0.0249(15) 0.0231(14) 0.0220(15) -0.0008(12) 0.0006(12) 0.0054(12)
C23 0.0385(18) 0.0273(16) 0.0197(15) -0.0035(12) 0.0013(13) 0.0107(13)
C24 0.0422(19) 0.0312(17) 0.0237(16) 0.0061(13) 0.0133(14) 0.0143(14)
C25 0.0282(16) 0.0258(15) 0.0320(18) 0.0067(13) 0.0106(13) 0.0028(12)
C26 0.0247(15) 0.0193(14) 0.0253(16) 0.0016(11) 0.0035(12) 0.0030(11)
C27 0.0217(14) 0.0171(13) 0.0188(14) -0.0004(11) -0.0042(11) -0.0008(11)
C28 0.0250(15) 0.0234(15) 0.0250(16) -0.0032(12) -0.0004(12) 0.0003(12)
C29 0.0363(18) 0.0181(14) 0.0362(19) -0.0047(13) -0.0015(14) 0.0042(13)
C30 0.0412(19) 0.0159(14) 0.0392(19) 0.0002(13) -0.0054(15) -0.0051(13)
C31 0.0308(17) 0.0262(16) 0.042(2) 0.0050(14) 0.0026(15) -0.0094(13)
C32 0.0252(15) 0.0211(14) 0.0322(17) 0.0002(12) 0.0031(13) -0.0002(12)
C33 0.0243(14) 0.0149(13) 0.0179(14) 0.0016(10) -0.0004(11) -0.0010(11)
C34 0.0253(15) 0.0274(15) 0.0256(16) 0.0003(12) 0.0019(12) 0.0008(12)
C35 0.0240(16) 0.0365(18) 0.041(2) 0.0002(15) -0.0034(14) -0.0012(13)
C36 0.0393(19) 0.0291(17) 0.0337(19) 0.0068(14) -0.0155(15) -0.0093(14)
C37 0.050(2) 0.0388(19) 0.0192(16) 0.0054(14) -0.0025(14) -0.0150(16)
C38 0.0339(17) 0.0310(16) 0.0208(16) 0.0027(12) 0.0026(13) -0.0065(13)
C39 0.0256(15) 0.0174(13) 0.0157(14) 0.0011(11) 0.0004(11) -0.0039(11)
C40 0.0278(16) 0.0219(15) 0.0299(17) 0.0038(12) 0.0005(13) -0.0014(12)
C41 0.0417(19) 0.0203(15) 0.0341(18) 0.0087(13) -0.0003(15) -0.0009(13)
C42 0.047(2) 0.0304(17) 0.0346(19) 0.0102(14) 0.0109(16) -0.0104(15)
C43 0.0342(18) 0.0332(18) 0.038(2) 0.0071(15) 0.0140(15) -0.0020(14)
C44 0.0296(16) 0.0202(14) 0.0213(15) 0.0017(11) 0.0052(12) -0.0012(12)
C45 0.0203(14) 0.0195(13) 0.0174(14) 0.0001(11) 0.0001(11) 0.0035(11)
C46 0.0279(16) 0.0222(15) 0.0240(16) -0.0009(12) 0.0015(12) 0.0020(12)
C47 0.0347(17) 0.0267(16) 0.0323(18) -0.0084(13) 0.0012(14) 0.0083(13)
C48 0.0369(18) 0.0380(18) 0.0200(16) -0.0034(13) 0.0068(13) 0.0084(14)
C49 0.0303(16) 0.0357(17) 0.0209(16) 0.0046(13) 0.0052(13) 0.0041(13)
C50 0.0248(15) 0.0219(14) 0.0200(15) 0.0012(11) 0.0010(12) 0.0017(11)

loop_
_atom_type_symbol
_atom_type_description
_atom_type_scat_dispersion_real
_atom_type_scat_dispersion_imag
_atom_type_scat_source
C C 0.0033 0.0016 'International Tables Vol C Tables 4.2.6.8 and 6.1.1.4'
H H 0.0000 0.0000 'International Tables Vol C Tables 4.2.6.8 and 6.1.1.4'
O O 0.0106 0.0060 'International Tables Vol C Tables 4.2.6.8 and 6.1.1.4'
P P 0.1023 0.0942 'International Tables Vol C Tables 4.2.6.8 and 6.1.1.4'
S S 0.1246 0.1234 'International Tables Vol C Tables 4.2.6.8 and 6.1.1.4'
Pt Pt -1.7033 8.3905 'International Tables Vol C Tables 4.2.6.8 and 6.1.1.4'

loop_
_geom_angle_atom_site_label_1
_geom_angle_atom_site_label_2
_geom_angle_atom_site_label_3
_geom_angle
S1 Pt1 S2 85.58(2)
S1 Pt1 P2 89.99(2)
S2 Pt1 P2 175.17(3)
S1 Pt1 P1 171.26(2)
S2 Pt1 P1 86.36(2)
P2 Pt1 P1 97.93(2)
C1 S1 Pt1 108.97(10)
C2 S2 Pt1 110.61(10)
C21 P1 C27 103.56(13)
C21 P1 C15 106.55(13)
C27 P1 C15 102.70(12)
C21 P1 Pt1 110.86(9)
C27 P1 Pt1 121.40(9)
C15 P1 Pt1 110.59(9)
C39 P2 C45 110.01(13)
C39 P2 C33 100.02(12)
C45 P2 C33 102.76(13)
C39 P2 Pt1 116.68(9)
C45 P2 Pt1 111.63(9)
C33 P2 Pt1 114.37(9)
C6 C1 C2 122.1(2)
C6 C1 S1 119.4(2)
C2 C1 S1 118.56(19)
C3 C2 C1 123.9(2)
C3 C2 S2 119.8(2)
C1 C2 S2 116.21(19)
C2 C3 C4 113.9(3)
C2 C3 C7 125.1(3)
C4 C3 C7 121.1(2)
O2 C4 C3 127.0(3)
O2 C4 C5 113.1(3)
C3 C4 C5 119.7(3)
O1 C5 C6 123.7(3)
O1 C5 C4 117.8(3)
C6 C5 C4 118.5(2)
C1 C6 C5 112.2(3)
C1 C6 C11 129.9(3)
C5 C6 C11 117.1(2)
C9 C7 C8 111.6(3)
C9 C7 C10 105.0(3)
C8 C7 C10 105.7(3)
C9 C7 C3 110.9(2)
C8 C7 C3 109.9(2)
C10 C7 C3 113.8(3)
C12 C11 C14 110.0(3)
C12 C11 C6 114.5(2)
C14 C11 C6 109.4(2)
C12 C11 C13 104.8(3)
C14 C11 C13 109.3(2)
C6 C11 C13 108.6(2)
C20 C15 C16 118.9(3)
C20 C15 P1 123.8(2)
C16 C15 P1 117.2(2)
C17 C16 C15 120.9(3)
C18 C17 C16 119.8(3)
C17 C18 C19 119.9(3)
C18 C19 C20 120.4(3)
C15 C20 C19 120.0(3)
C26 C21 C22 118.7(3)
C26 C21 P1 120.0(2)
C22 C21 P1 121.3(2)
C23 C22 C21 120.6(3)
C24 C23 C22 120.0(3)
C25 C24 C23 120.2(3)
C24 C25 C26 120.1(3)
C25 C26 C21 120.4(3)
C28 C27 C32 118.9(3)
C28 C27 P1 118.9(2)
C32 C27 P1 122.1(2)
C29 C28 C27 120.7(3)
C30 C29 C28 120.0(3)
C29 C30 C31 119.9(3)
C30 C31 C32 120.3(3)
C27 C32 C31 120.1(3)
C34 C33 C38 119.0(3)
C34 C33 P2 122.5(2)
C38 C33 P2 118.5(2)
C33 C34 C35 120.3(3)
C36 C35 C34 120.7(3)
C35 C36 C37 119.5(3)
C36 C37 C38 120.5(3)
C37 C38 C33 120.1(3)
C44 C39 C40 119.6(3)
C44 C39 P2 119.5(2)
C40 C39 P2 120.7(2)
C41 C40 C39 120.0(3)
C42 C41 C40 119.9(3)
C41 C42 C43 120.5(3)
C42 C43 C44 119.8(3)
C39 C44 C43 120.1(3)
C46 C45 C50 119.3(3)
C46 C45 P2 125.1(2)
C50 C45 P2 115.6(2)
C47 C46 C45 119.8(3)
C48 C47 C46 120.7(3)
C49 C48 C47 119.8(3)
C48 C49 C50 120.0(3)
C49 C50 C45 120.4(3)

loop_
_geom_bond_atom_site_label_1
_geom_bond_atom_site_label_2
_geom_bond_distance
Pt1 S1 2.2953(7)
Pt1 S2 2.2971(7)
Pt1 P2 2.3078(7)
Pt1 P1 2.3190(7)
S1 C1 1.756(3)
S2 C2 1.739(3)
P1 C21 1.824(3)
P1 C27 1.830(3)
P1 C15 1.833(3)
P2 C39 1.820(3)
P2 C45 1.829(3)
P2 C33 1.837(3)
O1 C5 1.228(4)
O2 C4 1.231(4)
C1 C6 1.384(4)
C1 C2 1.512(4)
C2 C3 1.384(4)
C3 C4 1.455(4)
C3 C7 1.552(4)
C4 C5 1.518(4)
C5 C6 1.467(4)
C6 C11 1.541(4)
C7 C9 1.531(4)
C7 C8 1.537(4)
C7 C10 1.545(4)
C11 C12 1.536(4)
C11 C14 1.540(4)
C11 C13 1.549(4)
C15 C20 1.388(4)
C15 C16 1.393(4)
C16 C17 1.390(4)
C17 C18 1.375(5)
C18 C19 1.387(5)
C19 C20 1.394(4)
C21 C26 1.398(4)
C21 C22 1.399(4)
C22 C23 1.386(4)
C23 C24 1.385(5)
C24 C25 1.381(5)
C25 C26 1.392(4)
C27 C28 1.392(4)
C27 C32 1.392(4)
C28 C29 1.391(4)
C29 C30 1.379(5)
C30 C31 1.385(5)
C31 C32 1.394(4)
C33 C34 1.386(4)
C33 C38 1.399(4)
C34 C35 1.391(4)
C35 C36 1.375(5)
C36 C37 1.384(5)
C37 C38 1.387(4)
C39 C44 1.388(4)
C39 C40 1.398(4)
C40 C41 1.386(4)
C41 C42 1.382(5)
C42 C43 1.383(5)
C43 C44 1.390(4)
C45 C46 1.395(4)
C45 C50 1.396(4)
C46 C47 1.395(4)
C47 C48 1.384(5)
C48 C49 1.382(4)
C49 C50 1.394(4)
